data_2228869
loop_
_publ_author_name
'Gervasio, Giuliana'
'Marabello, Domenica'
'Bertolotti, Federica'

_publ_section_title
;
 4-({4-[Bis(2-cyanoethyl)amino]phenyl}diazenyl)benzenesulfonamide
;
_journal_coeditor_code RZ2541
_journal_issue 1
_journal_name_full 'Acta Crystallographica Section E'
_journal_page_first o231
_journal_paper_doi 10.1107/S1600536810053158
_journal_volume 67
_journal_year 2011
_chemical_formula_iupac 'C18 H18 N6 O2 S'
_chemical_formula_moiety 'C18 H18 N6 O2 S'
_chemical_formula_sum 'C18 H18 N6 O2 S'
_chemical_formula_weight 382.45
_chemical_name_systematic
;
4-({4-[Bis(2-cyanoethyl)amino]phenyl}diazenyl)benzenesulfonamide
;
_space_group_IT_number 2
_symmetry_cell_setting triclinic
_symmetry_space_group_name_Hall '-P 1'
_symmetry_space_group_name_H-M 'P -1'
_atom_sites_solution_hydrogens geom
_atom_sites_solution_primary direct
_atom_sites_solution_secondary difmap
_audit_creation_method SHELXL-97
_cell_angle_alpha 94.268(4)
_cell_angle_beta 106.544(4)
_cell_angle_gamma 104.568(5)
_cell_formula_units_Z 2
_cell_length_a 7.8093(16)
_cell_length_b 11.035(2)
_cell_length_c 11.776(3)
_cell_measurement_reflns_used 52
_cell_measurement_temperature 295(2)
_cell_measurement_theta_max 20.2
_cell_measurement_theta_min 1.9
_cell_volume 929.8(3)
_computing_cell_refinement 'SAINT (Bruker, 2007)'
_computing_data_collection 'SMART (Bruker, 2007)'
_computing_data_reduction 'SAINT (Bruker, 2007)'
_computing_molecular_graphics 'XP (Sheldrick, 2008)'
_computing_publication_material 'SHELXL97 (Sheldrick, 2008)'
_computing_structure_refinement 'SHELXL97 (Sheldrick, 2008)'
_computing_structure_solution 'SHELXS97 (Sheldrick, 2008)'
_diffrn_ambient_temperature 295(2)
_diffrn_measured_fraction_theta_full 0.879
_diffrn_measured_fraction_theta_max 0.879
_diffrn_measurement_device_type 'Siemens--Bruker APEX'
_diffrn_measurement_method \f
_diffrn_radiation_monochromator graphite
_diffrn_radiation_source 'fine-focus sealed tube'
_diffrn_radiation_type MoK\a
_diffrn_radiation_wavelength 0.71073
_diffrn_reflns_av_R_equivalents 0.0401
_diffrn_reflns_av_sigmaI/netI 0.1796
_diffrn_reflns_limit_h_max 10
_diffrn_reflns_limit_h_min -10
_diffrn_reflns_limit_k_max 14
_diffrn_reflns_limit_k_min -14
_diffrn_reflns_limit_l_max 15
_diffrn_reflns_limit_l_min -14
_diffrn_reflns_number 9271
_diffrn_reflns_theta_full 28.37
_diffrn_reflns_theta_max 28.37
_diffrn_reflns_theta_min 1.83
_diffrn_standards_decay_% 0
_diffrn_standards_interval_time 60
_diffrn_standards_number 15
_exptl_absorpt_coefficient_mu 0.200
_exptl_absorpt_correction_T_max 1.00
_exptl_absorpt_correction_T_min 0.93
_exptl_absorpt_correction_type multi-scan
_exptl_absorpt_process_details '(SORTAV; Blessing, 1995)'
_exptl_crystal_colour red
_exptl_crystal_density_diffrn 1.359
_exptl_crystal_density_method 'not measured'
_exptl_crystal_description plate
_exptl_crystal_F_000 400
_exptl_crystal_size_max 0.30
_exptl_crystal_size_mid 0.23
_exptl_crystal_size_min 0.03
_refine_diff_density_max 0.404
_refine_diff_density_min -0.480
_refine_ls_extinction_method none
_refine_ls_goodness_of_fit_ref 0.858
_refine_ls_hydrogen_treatment mixed
_refine_ls_matrix_type full
_refine_ls_number_parameters 244
_refine_ls_number_reflns 4100
_refine_ls_number_restraints 0
_refine_ls_restrained_S_all 0.858
_refine_ls_R_factor_all 0.1188
_refine_ls_R_factor_gt 0.0495
_refine_ls_shift/su_max 0.000
_refine_ls_shift/su_mean 0.000
_refine_ls_structure_factor_coef Fsqd
_refine_ls_weighting_details 'calc w=1/[\s^2^(Fo^2^)] where P=(Fo^2^+2Fc^2^)/3'
_refine_ls_weighting_scheme calc
_refine_ls_wR_factor_gt 0.0552
_refine_ls_wR_factor_ref 0.0552
_reflns_number_gt 1577
_reflns_number_total 4100
_reflns_threshold_expression I>2sigma(I)
_cod_data_source_file rz2541.cif
_cod_data_source_block I
_cod_database_code 2228869
_cod_database_fobs_code 2228869

loop_
_symmetry_equiv_pos_as_xyz
'x, y, z'
'-x, -y, -z'

loop_
_atom_site_type_symbol
_atom_site_label
_atom_site_fract_x
_atom_site_fract_y
_atom_site_fract_z
_atom_site_U_iso_or_equiv
_atom_site_adp_type
_atom_site_calc_flag
_atom_site_refinement_flags
_atom_site_occupancy
_atom_site_disorder_assembly
_atom_site_disorder_group
C C1 -0.4369(3) 0.3324(2) 0.1462(2) 0.0329(7) Uani d . 1 . .
C C2 -0.3729(3) 0.2269(2) 0.1422(2) 0.0385(7) Uani d . 1 . .
H H2A -0.4475 0.1532 0.0896 0.046 Uiso calc R 1 . .
C C3 -0.1985(3) 0.2304(2) 0.2160(2) 0.0397(7) Uani d . 1 . .
H H3A -0.1535 0.1603 0.2117 0.048 Uiso calc R 1 . .
C C4 -0.0912(3) 0.3396(2) 0.2967(2) 0.0338(7) Uani d . 1 . .
C C5 -0.1585(3) 0.4427(2) 0.3021(2) 0.0474(8) Uani d . 1 . .
H H5A -0.0880 0.5146 0.3582 0.057 Uiso calc R 1 . .
C C6 -0.3308(3) 0.4404(2) 0.2245(2) 0.0438(8) Uani d . 1 . .
H H6A -0.3735 0.5118 0.2258 0.053 Uiso calc R 1 . .
S S7 -0.66133(10) 0.32583(7) 0.05031(7) 0.0441(2) Uani d . 1 . .
O O8 -0.6950(2) 0.44536(15) 0.07477(14) 0.0586(6) Uani d . 1 . .
O O9 -0.6729(2) 0.27865(16) -0.06983(13) 0.0548(6) Uani d . 1 . .
N N10 -0.8133(3) 0.2210(2) 0.0862(2) 0.0468(7) Uani d . 1 . .
H H10A -0.817(3) 0.243(2) 0.1638(18) 0.056 Uiso d . 1 . .
H H10B -0.799(3) 0.1427(19) 0.0698(19) 0.056 Uiso d . 1 . .
N N11 0.0845(3) 0.34976(19) 0.38119(16) 0.0416(6) Uani d . 1 . .
N N12 0.1748(3) 0.28313(18) 0.34648(16) 0.0402(6) Uani d . 1 . .
C C13 0.3437(3) 0.2869(2) 0.4342(2) 0.0343(7) Uani d . 1 . .
C C14 0.4404(3) 0.2039(2) 0.4088(2) 0.0406(8) Uani d . 1 . .
H H14A 0.3980 0.1541 0.3336 0.049 Uiso calc R 1 . .
C C15 0.5974(3) 0.1942(2) 0.4928(2) 0.0416(8) Uani d . 1 . .
H H15A 0.6601 0.1382 0.4737 0.050 Uiso calc R 1 . .
C C16 0.6644(3) 0.2679(2) 0.6072(2) 0.0373(7) Uani d . 1 . .
C C17 0.5725(3) 0.3570(2) 0.6288(2) 0.0388(7) Uani d . 1 . .
H H17A 0.6186 0.4110 0.7019 0.047 Uiso calc R 1 . .
C C18 0.4168(3) 0.3660(2) 0.5447(2) 0.0365(7) Uani d . 1 . .
H H18A 0.3586 0.4259 0.5614 0.044 Uiso calc R 1 . .
N N19 0.8150(3) 0.2551(2) 0.69548(18) 0.0471(7) Uani d . 1 . .
C C20 0.9028(4) 0.1477(3) 0.6819(2) 0.0713(10) Uani d . 1 . .
H H20A 0.9460 0.1199 0.7584 0.086 Uiso calc R 1 . .
H H20B 0.8126 0.0760 0.6252 0.086 Uiso calc R 1 . .
C C21 1.0583(4) 0.1988(3) 0.6383(2) 0.0766(10) Uani d . 1 . .
H H21A 1.1448 0.2737 0.6924 0.092 Uiso calc R 1 . .
H H21B 1.0145 0.2216 0.5594 0.092 Uiso calc R 1 . .
C C22 1.1544(4) 0.0919(3) 0.6327(3) 0.0738(11) Uani d . 1 . .
N N23 1.2304(4) 0.0229(2) 0.6272(2) 0.0917(10) Uani d . 1 . .
C C24 0.8777(3) 0.3258(2) 0.8154(2) 0.0445(8) Uani d . 1 . .
H H24A 0.8795 0.4133 0.8098 0.053 Uiso calc R 1 . .
H H24B 1.0046 0.3248 0.8548 0.053 Uiso calc R 1 . .
C C25 0.7577(3) 0.2751(2) 0.8932(2) 0.0538(8) Uani d . 1 . .
H H25A 0.8088 0.3273 0.9717 0.065 Uiso calc R 1 . .
H H25B 0.6327 0.2814 0.8571 0.065 Uiso calc R 1 . .
C C26 0.7480(4) 0.1423(3) 0.9075(3) 0.0547(9) Uani d . 1 . .
N N27 0.7442(3) 0.0422(2) 0.9183(2) 0.0735(9) Uani d . 1 . .

loop_
_atom_site_aniso_label
_atom_site_aniso_U_11
_atom_site_aniso_U_22
_atom_site_aniso_U_33
_atom_site_aniso_U_12
_atom_site_aniso_U_13
_atom_site_aniso_U_23
C1 0.0227(18) 0.0427(19) 0.0314(16) 0.0090(15) 0.0055(14) 0.0084(14)
C2 0.0346(19) 0.0360(18) 0.0405(17) 0.0106(15) 0.0069(15) -0.0041(14)
C3 0.040(2) 0.041(2) 0.0427(17) 0.0215(16) 0.0118(15) 0.0065(15)
C4 0.030(2) 0.0396(19) 0.0351(17) 0.0149(16) 0.0098(14) 0.0099(15)
C5 0.039(2) 0.045(2) 0.0466(18) 0.0112(16) -0.0015(16) -0.0058(15)
C6 0.038(2) 0.041(2) 0.0496(18) 0.0204(16) 0.0025(16) -0.0011(16)
S7 0.0330(5) 0.0526(6) 0.0437(5) 0.0171(4) 0.0030(4) 0.0080(4)
O8 0.0472(14) 0.0501(14) 0.0769(14) 0.0306(11) 0.0030(11) 0.0080(11)
O9 0.0463(14) 0.0874(16) 0.0290(11) 0.0259(11) 0.0041(10) 0.0059(11)
N10 0.0328(15) 0.0556(18) 0.0497(16) 0.0109(14) 0.0127(13) 0.0012(15)
N11 0.0277(15) 0.0549(17) 0.0401(14) 0.0191(13) 0.0017(12) 0.0056(12)
N12 0.0299(15) 0.0549(17) 0.0363(14) 0.0157(12) 0.0074(12) 0.0094(12)
C13 0.0276(19) 0.0417(19) 0.0362(17) 0.0148(15) 0.0094(15) 0.0078(15)
C14 0.039(2) 0.051(2) 0.0302(16) 0.0160(16) 0.0076(15) -0.0014(15)
C15 0.043(2) 0.054(2) 0.0379(17) 0.0302(17) 0.0143(15) 0.0024(16)
C16 0.0285(19) 0.049(2) 0.0380(18) 0.0181(15) 0.0089(15) 0.0108(15)
C17 0.0333(19) 0.0476(19) 0.0336(17) 0.0197(15) 0.0023(14) -0.0012(14)
C18 0.0327(19) 0.0416(19) 0.0376(17) 0.0182(15) 0.0089(15) 0.0028(15)
N19 0.0448(17) 0.0643(18) 0.0404(15) 0.0410(15) 0.0056(13) 0.0005(13)
C20 0.049(2) 0.107(3) 0.044(2) 0.001(2) 0.0126(18) 0.0098(19)
C21 0.078(3) 0.073(3) 0.064(2) 0.006(2) 0.013(2) 0.016(2)
C22 0.078(3) 0.079(3) 0.080(2) 0.052(2) 0.024(2) 0.008(2)
N23 0.113(3) 0.094(2) 0.121(2) 0.076(2) 0.069(2) 0.040(2)
C24 0.043(2) 0.059(2) 0.0342(17) 0.0288(16) 0.0034(15) 0.0058(16)
C25 0.064(2) 0.061(2) 0.0455(19) 0.0304(18) 0.0190(17) 0.0099(17)
C26 0.051(2) 0.061(2) 0.054(2) 0.015(2) 0.0202(17) 0.005(2)
N27 0.069(2) 0.055(2) 0.095(2) 0.0141(18) 0.0277(17) 0.0099(18)

loop_
_atom_type_symbol
_atom_type_description
_atom_type_scat_dispersion_real
_atom_type_scat_dispersion_imag
_atom_type_scat_source
C C 0.0033 0.0016 'International Tables Vol C Tables 4.2.6.8 and 6.1.1.4'
H H 0.0000 0.0000 'International Tables Vol C Tables 4.2.6.8 and 6.1.1.4'
N N 0.0061 0.0033 'International Tables Vol C Tables 4.2.6.8 and 6.1.1.4'
O O 0.0106 0.0060 'International Tables Vol C Tables 4.2.6.8 and 6.1.1.4'
S S 0.1246 0.1234 'International Tables Vol C Tables 4.2.6.8 and 6.1.1.4'

loop_
_geom_angle_atom_site_label_1
_geom_angle_atom_site_label_2
_geom_angle_atom_site_label_3
_geom_angle_site_symmetry_1
_geom_angle_site_symmetry_3
_geom_angle
_geom_angle_publ_flag
C6 C1 C2 . . 120.7(2) ?
C6 C1 S7 . . 119.93(19) ?
C2 C1 S7 . . 119.4(2) ?
C1 C2 C3 . . 120.2(2) ?
C1 C2 H2A . . 119.9 ?
C3 C2 H2A . . 119.9 ?
C2 C3 C4 . . 119.3(2) ?
C2 C3 H3A . . 120.4 ?
C4 C3 H3A . . 120.4 ?
C5 C4 C3 . . 120.0(2) ?
C5 C4 N11 . . 116.5(2) ?
C3 C4 N11 . . 123.5(2) ?
C4 C5 C6 . . 120.5(2) ?
C4 C5 H5A . . 119.7 ?
C6 C5 H5A . . 119.7 ?
C1 C6 C5 . . 119.3(2) ?
C1 C6 H6A . . 120.3 ?
C5 C6 H6A . . 120.3 ?
O8 S7 O9 . . 119.73(10) ?
O8 S7 N10 . . 106.68(11) ?
O9 S7 N10 . . 106.08(12) ?
O8 S7 C1 . . 108.04(11) ?
O9 S7 C1 . . 107.70(11) ?
N10 S7 C1 . . 108.15(12) ?
S7 N10 H10A . . 112.7(14) ?
S7 N10 H10B . . 109.6(15) ?
H10A N10 H10B . . 116(2) ?
N12 N11 C4 . . 114.1(2) ?
N11 N12 C13 . . 113.8(2) ?
C14 C13 C18 . . 118.2(2) ?
C14 C13 N12 . . 117.5(2) ?
C18 C13 N12 . . 124.3(2) ?
C15 C14 C13 . . 121.2(2) ?
C15 C14 H14A . . 119.4 ?
C13 C14 H14A . . 119.4 ?
C14 C15 C16 . . 120.6(2) ?
C14 C15 H15A . . 119.7 ?
C16 C15 H15A . . 119.7 ?
N19 C16 C17 . . 120.6(2) ?
N19 C16 C15 . . 121.9(2) ?
C17 C16 C15 . . 117.5(2) ?
C18 C17 C16 . . 121.3(2) ?
C18 C17 H17A . . 119.4 ?
C16 C17 H17A . . 119.4 ?
C17 C18 C13 . . 121.0(2) ?
C17 C18 H18A . . 119.5 ?
C13 C18 H18A . . 119.5 ?
C16 N19 C24 . . 122.0(2) ?
C16 N19 C20 . . 122.3(2) ?
C24 N19 C20 . . 114.63(19) ?
C21 C20 N19 . . 106.4(3) ?
C21 C20 H20A . . 110.4 ?
N19 C20 H20A . . 110.4 ?
C21 C20 H20B . . 110.4 ?
N19 C20 H20B . . 110.4 ?
H20A C20 H20B . . 108.6 ?
C20 C21 C22 . . 106.0(3) ?
C20 C21 H21A . . 110.5 ?
C22 C21 H21A . . 110.5 ?
C20 C21 H21B . . 110.5 ?
C22 C21 H21B . . 110.5 ?
H21A C21 H21B . . 108.7 ?
N23 C22 C21 . . 175.3(4) ?
N19 C24 C25 . . 114.2(2) ?
N19 C24 H24A . . 108.7 ?
C25 C24 H24A . . 108.7 ?
N19 C24 H24B . . 108.7 ?
C25 C24 H24B . . 108.7 ?
H24A C24 H24B . . 107.6 ?
C26 C25 C24 . . 112.5(2) ?
C26 C25 H25A . . 109.1 ?
C24 C25 H25A . . 109.1 ?
C26 C25 H25B . . 109.1 ?
C24 C25 H25B . . 109.1 ?
H25A C25 H25B . . 107.8 ?
N27 C26 C25 . . 178.6(3) ?

loop_
_geom_bond_atom_site_label_1
_geom_bond_atom_site_label_2
_geom_bond_site_symmetry_2
_geom_bond_distance
_geom_bond_publ_flag
C1 C6 . 1.364(3) ?
C1 C2 . 1.381(3) ?
C1 S7 . 1.775(2) ?
C2 C3 . 1.381(3) ?
C2 H2A . 0.9300 ?
C3 C4 . 1.387(3) ?
C3 H3A . 0.9300 ?
C4 C5 . 1.373(3) ?
C4 N11 . 1.419(3) ?
C5 C6 . 1.388(3) ?
C5 H5A . 0.9300 ?
C6 H6A . 0.9300 ?
S7 O8 . 1.4326(15) ?
S7 O9 . 1.4403(15) ?
S7 N10 . 1.610(2) ?
N10 H10A . 0.939(19) ?
N10 H10B . 0.913(19) ?
N11 N12 . 1.259(2) ?
N12 C13 . 1.414(3) ?
C13 C14 . 1.390(3) ?
C13 C18 . 1.393(3) ?
C14 C15 . 1.372(3) ?
C14 H14A . 0.9300 ?
C15 C16 . 1.405(3) ?
C15 H15A . 0.9300 ?
C16 N19 . 1.376(3) ?
C16 C17 . 1.403(3) ?
C17 C18 . 1.363(3) ?
C17 H17A . 0.9300 ?
C18 H18A . 0.9300 ?
N19 C24 . 1.447(3) ?
N19 C20 . 1.530(3) ?
C20 C21 . 1.452(3) ?
C20 H20A . 0.9700 ?
C20 H20B . 0.9700 ?
C21 C22 . 1.556(3) ?
C21 H21A . 0.9700 ?
C21 H21B . 0.9700 ?
C22 N23 . 1.085(3) ?
C24 C25 . 1.527(3) ?
C24 H24A . 0.9700 ?
C24 H24B . 0.9700 ?
C25 C26 . 1.472(3) ?
C25 H25A . 0.9700 ?
C25 H25B . 0.9700 ?
C26 N27 . 1.116(3) ?

loop_
_geom_hbond_atom_site_label_D
_geom_hbond_atom_site_label_H
_geom_hbond_atom_site_label_A
_geom_hbond_site_symmetry_A
_geom_hbond_distance_DH
_geom_hbond_distance_HA
_geom_hbond_distance_DA
_geom_hbond_angle_DHA
_geom_hbond_publ_flag
C15 H15A N23 2_756 0.93 2.52 3.427(4) 166 yes
N10 H10B N27 2_556 0.91(2) 2.19(2) 3.084(2) 165 yes
N10 H10A N12 1_455 0.94(2) 2.19(2) 3.124(2) 176 yes

loop_
_cod_related_entry_id
_cod_related_entry_database
_cod_related_entry_code
1 ChemSpider 30656438
